data_4316894
loop_
_publ_author_name
'Eric W. Reinheimer'
'Iwona Olejniczak'
'Andrzej \/Lapi\'nski'
'Roman \'Swietlik'
'Olivier Jeannin'
'Marc Fourmigu\'e'

_publ_section_title
;
 Structural Distortions upon Oxidation in Heteroleptic [Cp2W(dmit)]
 Tungsten Dithiolene Complex: Combined Structural, Spectroscopic, and
 Magnetic Studies
;
_journal_name_full 'Inorganic Chemistry'
_journal_page_first 9777
_journal_page_last 9787
_journal_paper_doi 10.1021/ic1006296
_journal_volume 49
_journal_year 2010
_chemical_formula_moiety 'C13 H10 S5 W, B F4'
_chemical_formula_sum 'C13 H10 B F4 S5 W'
_chemical_formula_weight 597.17
_chemical_name_common 'Cp2W(dmit), BF4'
_chemical_name_systematic
;
 ?
;
_space_group_IT_number 14
_symmetry_cell_setting monoclinic
_symmetry_space_group_name_Hall '-P 2ybc'
_symmetry_space_group_name_H-M 'P 1 21/c 1'
_atom_sites_solution_hydrogens geom
_atom_sites_solution_primary direct
_atom_sites_solution_secondary difmap
_audit_creation_method SHELXL-97
_cell_angle_alpha 90.00
_cell_angle_beta 92.20(3)
_cell_angle_gamma 90.00
_cell_formula_units_Z 4
_cell_length_a 6.563(2)
_cell_length_b 15.309(3)
_cell_length_c 17.150(4)
_cell_measurement_reflns_used 6813
_cell_measurement_temperature 293(2)
_cell_measurement_theta_max 27.49
_cell_measurement_theta_min 3.54
_cell_volume 1721.8(7)
_computing_cell_refinement 'Dirax/lsq (Duisenberg & Schreurs, 1989-2000)'
_computing_data_collection 'Collect (Bruker AXS BV, 1997-2004)'
_computing_data_reduction 'EvalCCD (Duisenberg & Schreurs 1990-2000)'
_computing_molecular_graphics 'Ortep-3 for Windows (Farrugia, 1997)'
_computing_publication_material 'WinGX publication routines (Farrugia, 1999)'
_computing_structure_refinement 'SHELXL-97 (Sheldrick, 1997)'
_computing_structure_solution 'SIR92 (Altomare et al., 1993)'
_diffrn_ambient_temperature 293(2)
_diffrn_detector_area_resol_mean 9
_diffrn_measured_fraction_theta_full 0.996
_diffrn_measured_fraction_theta_max 0.996
_diffrn_measurement_device '95mm CCD camera on \k-goniostat'
_diffrn_measurement_device_type KappaCCD
_diffrn_measurement_method CCD
_diffrn_radiation_monochromator 'horizonally mounted graphite crystal'
_diffrn_radiation_source 'fine-focus sealed tube'
_diffrn_radiation_type MoK\a
_diffrn_radiation_wavelength 0.71073
_diffrn_reflns_av_R_equivalents 0.0297
_diffrn_reflns_av_sigmaI/netI 0.0196
_diffrn_reflns_limit_h_max 8
_diffrn_reflns_limit_h_min -8
_diffrn_reflns_limit_k_max 19
_diffrn_reflns_limit_k_min -19
_diffrn_reflns_limit_l_max 22
_diffrn_reflns_limit_l_min -22
_diffrn_reflns_number 23978
_diffrn_reflns_theta_full 27.50
_diffrn_reflns_theta_max 27.50
_diffrn_reflns_theta_min 3.54
_exptl_absorpt_coefficient_mu 7.348
_exptl_absorpt_correction_T_max 0.332
_exptl_absorpt_correction_T_min 0.127
_exptl_absorpt_correction_type multi-scan
_exptl_absorpt_process_details
;
  [Sheldrick, G.M. (2002). SADABS Bruker AXS Inc., Madison, Wisconsin, USA]
;
_exptl_crystal_colour black
_exptl_crystal_density_diffrn 2.304
_exptl_crystal_density_method 'not measured'
_exptl_crystal_description prism
_exptl_crystal_F_000 1132
_exptl_crystal_size_max 0.3
_exptl_crystal_size_mid 0.25
_exptl_crystal_size_min 0.15
_refine_diff_density_max 1.538
_refine_diff_density_min -0.917
_refine_diff_density_rms 0.141
_refine_ls_extinction_method none
_refine_ls_goodness_of_fit_ref 1.095
_refine_ls_hydrogen_treatment constr
_refine_ls_matrix_type full
_refine_ls_number_parameters 227
_refine_ls_number_reflns 3948
_refine_ls_number_restraints 58
_refine_ls_restrained_S_all 1.189
_refine_ls_R_factor_all 0.0405
_refine_ls_R_factor_gt 0.0282
_refine_ls_shift/su_max 0.003
_refine_ls_shift/su_mean 0.000
_refine_ls_structure_factor_coef Fsqd
_refine_ls_weighting_details 'calc w=1/[\s^2^(Fo^2^)+(0.0322P)^2^+8.6178P] where P=(Fo^2^+2Fc^2^)/3'
_refine_ls_weighting_scheme calc
_refine_ls_wR_factor_gt 0.0707
_refine_ls_wR_factor_ref 0.0790
_reflns_number_gt 3259
_reflns_number_total 3948
_reflns_threshold_expression >2sigma(I)
_cod_data_source_file ic1006296_si_001_1.cif
_cod_data_source_block er146
_cod_database_code 4316894

loop_
_symmetry_equiv_pos_as_xyz
'x, y, z'
'-x, y+1/2, -z+1/2'
'-x, -y, -z'
'x, -y-1/2, z-1/2'

loop_
_atom_site_label
_atom_site_type_symbol
_atom_site_fract_x
_atom_site_fract_y
_atom_site_fract_z
_atom_site_U_iso_or_equiv
_atom_site_adp_type
_atom_site_occupancy
_atom_site_symmetry_multiplicity
_atom_site_calc_flag
_atom_site_refinement_flags
_atom_site_disorder_assembly
_atom_site_disorder_group
W1 W 0.06725(3) 0.295160(15) 0.883173(14) 0.02976(9) Uani 1 1 d . . .
S1 S -0.0631(2) 0.15724(10) 0.92780(11) 0.0397(4) Uani 1 1 d . A .
S2 S 0.3957(2) 0.22469(10) 0.90735(11) 0.0391(4) Uani 1 1 d . A .
S3 S 0.0962(2) -0.02477(10) 0.90655(10) 0.0389(3) Uani 1 1 d . A .
S4 S 0.5124(2) 0.03340(11) 0.89207(11) 0.0419(4) Uani 1 1 d . A .
S5 S 0.4269(3) -0.15699(11) 0.89556(11) 0.0483(4) Uani 1 1 d . A .
C1A C 0.015(3) 0.3832(9) 0.7751(11) 0.062(8) Uani 0.46(4) 1 d PG A 1
H1A H 0.0229 0.4438 0.7783 0.074 Uiso 0.46(4) 1 calc PR A 1
C2A C 0.181(2) 0.3256(13) 0.7637(11) 0.068(11) Uani 0.46(4) 1 d PG A 1
H2A H 0.3164 0.3419 0.7581 0.081 Uiso 0.46(4) 1 calc PR A 1
C3A C 0.104(3) 0.2389(10) 0.7622(12) 0.063(11) Uani 0.46(4) 1 d PG A 1
H3A H 0.1804 0.1884 0.7556 0.075 Uiso 0.46(4) 1 calc PR A 1
C4A C -0.109(3) 0.2429(11) 0.7728(13) 0.065(9) Uani 0.46(4) 1 d PG A 1
H4A H -0.1972 0.1954 0.7742 0.078 Uiso 0.46(4) 1 calc PR A 1
C5A C -0.164(2) 0.3321(14) 0.7807(11) 0.068(9) Uani 0.46(4) 1 d PG A 1
H5A H -0.2946 0.3533 0.7883 0.081 Uiso 0.46(4) 1 calc PR A 1
C1B C -0.0854(12) 0.3615(5) 0.7742(2) 0.048(7) Uani 0.54(4) 1 d PG A 2
H1B H -0.1678 0.4100 0.7816 0.057 Uiso 0.54(4) 1 calc PR A 2
C2B C 0.1272(13) 0.3630(5) 0.7615(2) 0.047(6) Uani 0.54(4) 1 d PG A 2
H2B H 0.2084 0.4127 0.7592 0.056 Uiso 0.54(4) 1 calc PR A 2
C3B C 0.1939(13) 0.2755(6) 0.7530(3) 0.047(5) Uani 0.54(4) 1 d PG A 2
H3B H 0.3266 0.2577 0.7441 0.056 Uiso 0.54(4) 1 calc PR A 2
C4B C 0.0227(15) 0.2198(5) 0.7604(3) 0.042(5) Uani 0.54(4) 1 d PG A 2
H4B H 0.0234 0.1592 0.7572 0.050 Uiso 0.54(4) 1 calc PR A 2
C5B C -0.1499(12) 0.2730(5) 0.7735(3) 0.048(7) Uani 0.54(4) 1 d PG A 2
H5B H -0.2821 0.2533 0.7804 0.057 Uiso 0.54(4) 1 calc PR A 2
C6 C -0.1376(7) 0.3983(4) 0.9450(3) 0.063(2) Uani 1 1 d G A .
H6 H -0.2664 0.4133 0.9247 0.076 Uiso 1 1 calc R . .
C7 C -0.0958(8) 0.3332(3) 0.9989(3) 0.063(2) Uani 1 1 d G A .
H7 H -0.1911 0.2970 1.0213 0.076 Uiso 1 1 calc R . .
C8 C 0.1203(9) 0.3312(3) 1.0141(2) 0.065(2) Uani 1 1 d G A .
H8 H 0.1916 0.2937 1.0480 0.078 Uiso 1 1 calc R . .
C9 C 0.2048(7) 0.3981(4) 0.9672(3) 0.064(2) Uani 1 1 d G A .
H9 H 0.3423 0.4121 0.9647 0.077 Uiso 1 1 calc R . .
C10 C 0.0455(9) 0.4382(2) 0.9259(3) 0.064(2) Uani 1 1 d G A .
H10 H 0.0582 0.4842 0.8911 0.077 Uiso 1 1 calc R . .
C11 C 0.3319(8) 0.1157(4) 0.9006(3) 0.0328(12) Uani 1 1 d . . .
C12 C 0.1340(9) 0.0876(4) 0.9085(4) 0.0335(12) Uani 1 1 d . A .
C13 C 0.3494(10) -0.0554(4) 0.8978(3) 0.0356(13) Uani 1 1 d . . .
B1 B 0.5238(11) 0.0654(5) 0.6706(4) 0.063(2) Uani 1 1 d D . .
F1 F 0.4093(19) 0.1229(8) 0.7061(7) 0.198(8) Uiso 0.626(13) 1 d PD B 1
F2 F 0.5496(15) 0.0870(8) 0.5953(5) 0.099(4) Uiso 0.626(13) 1 d PD B 1
F3 F 0.7184(12) 0.0667(6) 0.7079(5) 0.081(3) Uiso 0.626(13) 1 d PD B 1
F4 F 0.4644(16) -0.0184(6) 0.6781(6) 0.111(4) Uiso 0.626(13) 1 d PD B 1
F1B F 0.543(4) 0.1537(8) 0.6753(13) 0.204(15) Uiso 0.374(13) 1 d PD B 2
F2B F 0.528(2) 0.0392(11) 0.5951(6) 0.081(5) Uiso 0.374(13) 1 d PD B 2
F3B F 0.663(3) 0.0245(16) 0.7160(10) 0.35(3) Uiso 0.374(13) 1 d PD B 2
F4B F 0.330(2) 0.0462(13) 0.6961(9) 0.116(8) Uiso 0.374(13) 1 d PD B 2

loop_
_atom_site_aniso_label
_atom_site_aniso_U_11
_atom_site_aniso_U_22
_atom_site_aniso_U_33
_atom_site_aniso_U_23
_atom_site_aniso_U_13
_atom_site_aniso_U_12
W1 0.02861(12) 0.02751(13) 0.03319(14) 0.00146(9) 0.00163(8) -0.00150(9)
S1 0.0307(7) 0.0306(7) 0.0585(10) 0.0050(7) 0.0102(7) -0.0029(6)
S2 0.0274(7) 0.0337(8) 0.0560(10) 0.0050(7) -0.0009(6) -0.0057(6)
S3 0.0394(8) 0.0294(7) 0.0482(9) -0.0004(6) 0.0059(7) -0.0039(6)
S4 0.0345(8) 0.0377(8) 0.0539(10) 0.0018(7) 0.0057(7) 0.0029(6)
S5 0.0606(11) 0.0346(8) 0.0498(10) -0.0005(7) 0.0050(8) 0.0095(8)
C1A 0.08(2) 0.052(12) 0.051(13) 0.009(9) -0.016(16) -0.005(15)
C2A 0.057(14) 0.12(3) 0.026(11) 0.034(15) 0.003(8) -0.012(19)
C3A 0.09(3) 0.052(16) 0.044(13) -0.020(11) -0.029(13) 0.023(17)
C4A 0.08(2) 0.052(15) 0.061(15) 0.004(10) -0.035(13) -0.012(15)
C5A 0.057(16) 0.08(2) 0.064(16) -0.020(15) -0.031(11) 0.013(15)
C1B 0.050(15) 0.057(13) 0.037(8) 0.005(9) -0.007(10) 0.022(11)
C2B 0.064(15) 0.041(11) 0.034(8) 0.012(7) 0.001(9) -0.010(10)
C3B 0.049(10) 0.054(14) 0.038(8) -0.005(9) 0.004(7) 0.009(10)
C4B 0.056(14) 0.042(8) 0.026(7) -0.007(6) -0.008(7) -0.006(9)
C5B 0.039(8) 0.08(2) 0.026(8) 0.010(9) -0.015(6) -0.006(10)
C6 0.059(5) 0.060(5) 0.071(6) -0.022(4) 0.005(4) 0.019(4)
C7 0.072(5) 0.046(4) 0.074(6) -0.017(4) 0.038(5) -0.014(4)
C8 0.095(7) 0.064(5) 0.036(4) -0.013(4) -0.006(4) 0.020(5)
C9 0.058(5) 0.061(5) 0.073(6) -0.032(4) 0.005(4) -0.018(4)
C10 0.099(7) 0.030(3) 0.065(5) -0.009(3) 0.020(5) 0.004(4)
C11 0.029(3) 0.036(3) 0.033(3) 0.006(2) 0.002(2) -0.001(2)
C12 0.035(3) 0.030(3) 0.037(3) 0.001(2) 0.004(2) -0.002(2)
C13 0.044(3) 0.036(3) 0.027(3) 0.004(2) 0.002(2) 0.001(3)
B1 0.082(7) 0.050(5) 0.057(6) -0.005(4) 0.014(5) 0.008(5)

loop_
_atom_type_symbol
_atom_type_description
_atom_type_scat_dispersion_real
_atom_type_scat_dispersion_imag
_atom_type_scat_source
C C 0.0033 0.0016 'International Tables Vol C Tables 4.2.6.8 and 6.1.1.4'
H H 0.0000 0.0000 'International Tables Vol C Tables 4.2.6.8 and 6.1.1.4'
F F 0.0171 0.0103 'International Tables Vol C Tables 4.2.6.8 and 6.1.1.4'
S S 0.1246 0.1234 'International Tables Vol C Tables 4.2.6.8 and 6.1.1.4'
W W -0.8490 6.8722 'International Tables Vol C Tables 4.2.6.8 and 6.1.1.4'
B B 0.0013 0.0007 'International Tables Vol C Tables 4.2.6.8 and 6.1.1.4'

loop_
_geom_angle_atom_site_label_1
_geom_angle_atom_site_label_2
_geom_angle_atom_site_label_3
_geom_angle
_geom_angle_site_symmetry_1
_geom_angle_site_symmetry_3
_geom_angle_publ_flag
C2A W1 C3A 36.6(3) . . ?
C2A W1 C9 107.0(5) . . ?
C3A W1 C9 141.3(6) . . ?
C2A W1 C1A 36.2(2) . . ?
C3A W1 C1A 60.3(3) . . ?
C9 W1 C1A 98.4(4) . . ?
C2A W1 C10 96.8(5) . . ?
C3A W1 C10 131.2(4) . . ?
C9 W1 C10 34.90(5) . . ?
C1A W1 C10 72.1(4) . . ?
C2A W1 C1B 47.6(4) . . ?
C3A W1 C1B 59.2(4) . . ?
C9 W1 C1B 110.61(17) . . ?
C1A W1 C1B 18.4(4) . . ?
C10 W1 C1B 79.12(14) . . ?
C2A W1 C4A 60.2(3) . . ?
C3A W1 C4A 36.0(3) . . ?
C9 W1 C4A 156.8(4) . . ?
C1A W1 C4A 59.5(3) . . ?
C10 W1 C4A 123.3(5) . . ?
C1B W1 C4A 46.2(5) . . ?
C2A W1 C8 141.7(5) . . ?
C3A W1 C8 162.9(4) . . ?
C9 W1 C8 35.97(6) . . ?
C1A W1 C8 130.5(4) . . ?
C10 W1 C8 58.56(8) . . ?
C1B W1 C8 135.88(17) . . ?
C4A W1 C8 157.0(6) . . ?
C2A W1 C5B 60.9(4) . . ?
C3A W1 C5B 45.0(5) . . ?
C9 W1 C5B 144.7(2) . . ?
C1A W1 C5B 51.1(4) . . ?
C10 W1 C5B 110.41(19) . . ?
C1B W1 C5B 35.46(7) . . ?
C4A W1 C5B 13.1(6) . . ?
C8 W1 C5B 151.0(2) . . ?
C2A W1 C5A 59.8(3) . . ?
C3A W1 C5A 59.7(3) . . ?
C9 W1 C5A 122.1(5) . . ?
C1A W1 C5A 35.5(2) . . ?
C10 W1 C5A 87.9(5) . . ?
C1B W1 C5A 17.2(5) . . ?
C4A W1 C5A 35.4(2) . . ?
C8 W1 C5A 137.3(5) . . ?
C5B W1 C5A 22.6(6) . . ?
C2A W1 C6 119.0(5) . . ?
C3A W1 C6 138.6(4) . . ?
C9 W1 C6 58.30(8) . . ?
C1A W1 C6 84.3(5) . . ?
C10 W1 C6 34.83(5) . . ?
C1B W1 C6 80.38(15) . . ?
C4A W1 C6 108.9(6) . . ?
C8 W1 C6 58.16(8) . . ?
C5B W1 C6 96.82(19) . . ?
C5A W1 C6 79.1(5) . . ?
C2A W1 C7 152.6(5) . . ?
C3A W1 C7 158.4(6) . . ?
C9 W1 C7 58.93(8) . . ?
C1A W1 C7 118.2(5) . . ?
C10 W1 C7 57.68(8) . . ?
C1B W1 C7 111.90(19) . . ?
C4A W1 C7 122.8(6) . . ?
C8 W1 C7 35.58(6) . . ?
C5B W1 C7 115.4(2) . . ?
C5A W1 C7 105.6(5) . . ?
C6 W1 C7 34.00(5) . . ?
C2A W1 C2B 16.5(5) . . ?
C3A W1 C2B 48.4(5) . . ?
C9 W1 C2B 100.15(18) . . ?
C1A W1 C2B 20.5(5) . . ?
C10 W1 C2B 83.05(15) . . ?
C1B W1 C2B 35.16(7) . . ?
C4A W1 C2B 61.9(4) . . ?
C8 W1 C2B 136.1(2) . . ?
C5B W1 C2B 58.28(11) . . ?
C5A W1 C2B 50.3(4) . . ?
C6 W1 C2B 102.64(17) . . ?
C7 W1 C2B 136.43(19) . . ?
C2A W1 C4B 48.6(5) . . ?
C3A W1 C4B 14.6(6) . . ?
C9 W1 C4B 155.3(2) . . ?
C1A W1 C4B 64.4(4) . . ?
C10 W1 C4B 136.3(2) . . ?
C1B W1 C4B 58.09(10) . . ?
C4A W1 C4B 23.4(6) . . ?
C8 W1 C4B 165.1(2) . . ?
C5B W1 C4B 34.75(6) . . ?
C5A W1 C4B 53.7(5) . . ?
C6 W1 C4B 131.5(2) . . ?
C7 W1 C4B 143.9(2) . . ?
C2B W1 C4B 57.37(9) . . ?
C2A W1 S1 127.1(5) . . ?
C3A W1 S1 90.6(5) . . ?
C9 W1 S1 122.47(16) . . ?
C1A W1 S1 136.3(4) . . ?
C10 W1 S1 134.42(13) . . ?
C1B W1 S1 119.4(2) . . ?
C4A W1 S1 77.6(4) . . ?
C8 W1 S1 86.75(16) . . ?
C5B W1 S1 85.2(2) . . ?
C5A W1 S1 102.8(5) . . ?
C6 W1 S1 103.22(15) . . ?
C7 W1 S1 76.83(13) . . ?
C2B W1 S1 137.17(17) . . ?
C4B W1 S1 80.0(2) . . ?
C2A W1 C3B 19.1(5) . . ?
C3A W1 C3B 20.0(6) . . ?
C9 W1 C3B 121.4(2) . . ?
C1A W1 C3B 51.7(5) . . ?
C10 W1 C3B 115.8(2) . . ?
C1B W1 C3B 57.78(10) . . ?
C4A W1 C3B 52.1(6) . . ?
C8 W1 C3B 150.7(3) . . ?
C5B W1 C3B 57.52(9) . . ?
C5A W1 C3B 64.9(4) . . ?
C6 W1 C3B 136.0(2) . . ?
C7 W1 C3B 169.6(2) . . ?
C2B W1 C3B 34.33(6) . . ?
C4B W1 C3B 34.12(5) . . ?
S1 W1 C3B 108.7(2) . . ?
C2A W1 S2 85.6(4) . . ?
C3A W1 S2 82.1(4) . . ?
C9 W1 S2 82.69(15) . . ?
C1A W1 S2 119.9(5) . . ?
C10 W1 S2 115.50(16) . . ?
C1B W1 S2 133.15(19) . . ?
C4A W1 S2 113.4(6) . . ?
C8 W1 S2 80.89(14) . . ?
C5B W1 S2 125.5(2) . . ?
C5A W1 S2 141.1(5) . . ?
C6 W1 S2 137.65(13) . . ?
C7 W1 S2 113.16(16) . . ?
C2B W1 S2 99.7(2) . . ?
C4B W1 S2 90.8(2) . . ?
S1 W1 S2 83.13(5) . . ?
C3B W1 S2 76.7(2) . . ?
C12 S1 W1 101.7(2) . . ?
C11 S2 W1 101.9(2) . . ?
C12 S3 C13 97.6(3) . . ?
C13 S4 C11 98.0(3) . . ?
C2A C1A C5A 108.0 . . ?
C2A C1A W1 70.0(7) . . ?
C5A C1A W1 73.8(7) . . ?
C3A C2A C1A 108.0 . . ?
C3A C2A W1 72.1(7) . . ?
C1A C2A W1 73.8(7) . . ?
C2A C3A C4A 108.0 . . ?
C2A C3A W1 71.3(7) . . ?
C4A C3A W1 74.1(7) . . ?
C5A C4A C3A 108.0 . . ?
C5A C4A W1 73.2(6) . . ?
C3A C4A W1 69.9(7) . . ?
C4A C5A C1A 108.0 . . ?
C4A C5A W1 71.4(7) . . ?
C1A C5A W1 70.7(7) . . ?
C2B C1B C5B 108.0 . . ?
C2B C1B W1 74.59(13) . . ?
C5B C1B W1 73.06(10) . . ?
C3B C2B C1B 108.0 . . ?
C3B C2B W1 74.92(9) . . ?
C1B C2B W1 70.25(13) . . ?
C4B C3B C2B 108.0 . . ?
C4B C3B W1 72.11(11) . . ?
C2B C3B W1 70.75(10) . . ?
C5B C4B C3B 108.0 . . ?
C5B C4B W1 70.00(12) . . ?
C3B C4B W1 73.77(12) . . ?
C4B C5B C1B 108.0 . . ?
C4B C5B W1 75.25(10) . . ?
C1B C5B W1 71.48(11) . . ?
C7 C6 C10 108.7 . . ?
C7 C6 W1 73.40(12) . . ?
C10 C6 W1 71.10(12) . . ?
C6 C7 C8 107.9 . . ?
C6 C7 W1 72.60(11) . . ?
C8 C7 W1 70.78(12) . . ?
C9 C8 C7 106.6 . . ?
C9 C8 W1 70.89(12) . . ?
C7 C8 W1 73.64(13) . . ?
C10 C9 C8 107.7 . . ?
C10 C9 W1 73.30(12) . . ?
C8 C9 W1 73.13(12) . . ?
C9 C10 C6 109.1 . . ?
C9 C10 W1 71.80(13) . . ?
C6 C10 W1 74.06(13) . . ?
C12 C11 S2 121.5(5) . . ?
C12 C11 S4 115.4(5) . . ?
S2 C11 S4 122.9(3) . . ?
C11 C12 S1 123.0(5) . . ?
C11 C12 S3 116.1(5) . . ?
S1 C12 S3 120.7(3) . . ?
S5 C13 S4 123.4(4) . . ?
S5 C13 S3 123.8(4) . . ?
S4 C13 S3 112.8(4) . . ?
F1 B1 F3B 115.7(11) . . ?
F1 B1 F4 114.7(6) . . ?
F3B B1 F4 72.2(11) . . ?
F1 B1 F2 111.8(6) . . ?
F3B B1 F2 124.4(10) . . ?
F4 B1 F2 111.8(6) . . ?
F1 B1 F2B 132.1(9) . . ?
F3B B1 F2B 112.2(7) . . ?
F4 B1 F2B 80.0(8) . . ?
F2 B1 F2B 32.0(7) . . ?
F1 B1 F1B 50.5(9) . . ?
F3B B1 F1B 111.8(7) . . ?
F4 B1 F1B 165.2(9) . . ?
F2 B1 F1B 78.3(9) . . ?
F2B B1 F1B 110.2(7) . . ?
F1 B1 F4B 56.8(8) . . ?
F3B B1 F4B 109.5(7) . . ?
F4 B1 F4B 59.9(8) . . ?
F2 B1 F4B 120.0(9) . . ?
F2B B1 F4B 106.9(6) . . ?
F1B B1 F4B 106.0(6) . . ?
F1 B1 F3 107.7(6) . . ?
F3B B1 F3 31.9(11) . . ?
F4 B1 F3 103.4(5) . . ?
F2 B1 F3 106.6(6) . . ?
F2B B1 F3 112.6(8) . . ?
F1B B1 F3 83.0(11) . . ?
F4B B1 F3 133.3(9) . . ?

loop_
_geom_bond_atom_site_label_1
_geom_bond_atom_site_label_2
_geom_bond_distance
_geom_bond_site_symmetry_2
_geom_bond_publ_flag
W1 C2A 2.257(18) . ?
W1 C3A 2.27(2) . ?
W1 C9 2.296(4) . ?
W1 C1A 2.307(15) . ?
W1 C10 2.315(4) . ?
W1 C1B 2.321(5) . ?
W1 C4A 2.323(19) . ?
W1 C8 2.325(4) . ?
W1 C5B 2.341(5) . ?
W1 C5A 2.346(16) . ?
W1 C6 2.353(4) . ?
W1 C7 2.363(4) . ?
W1 C2B 2.377(5) . ?
W1 C4B 2.409(3) . ?
W1 S1 2.4136(15) . ?
W1 C3B 2.431(4) . ?
W1 S2 2.4317(16) . ?
S1 C12 1.718(6) . ?
S2 C11 1.723(6) . ?
S3 C12 1.738(6) . ?
S3 C13 1.739(6) . ?
S4 C13 1.735(7) . ?
S4 C11 1.739(6) . ?
S5 C13 1.637(6) . ?
C1A C2A 1.4200 . ?
C1A C5A 1.4200 . ?
C2A C3A 1.4200 . ?
C3A C4A 1.4200 . ?
C4A C5A 1.4200 . ?
C1B C2B 1.4200 . ?
C1B C5B 1.4200 . ?
C2B C3B 1.4200 . ?
C3B C4B 1.4200 . ?
C4B C5B 1.4200 . ?
C6 C7 1.3790 . ?
C6 C10 1.3977 . ?
C7 C8 1.4329 . ?
C8 C9 1.4275 . ?
C9 C10 1.3831 . ?
C11 C12 1.380(8) . ?
B1 F1 1.321(8) . ?
B1 F3B 1.335(9) . ?
B1 F4 1.347(8) . ?
B1 F2 1.350(8) . ?
B1 F2B 1.358(8) . ?
B1 F1B 1.361(9) . ?
B1 F4B 1.395(9) . ?
B1 F3 1.406(7) . ?
